data_1504865
loop_
_publ_author_name
'Chen, Guofei'
'Zeng, Rong'
'Gu, Zhenhua'
'Fu, Chunling'
'Ma, Shengming'

_publ_section_title
;
 Pd(OAc)2-catalyzed cyclization of 2,3-allenoic acids in the presence of
 terminal alpha,beta-unsaturated alkynones: a one-pot highly
 stereoselective synthesis of 4-(3'-oxo-1'(E)-alkenyl)-2(5H)-furanones.
;
_journal_issue 19
_journal_name_full 'Organic letters'
_journal_page_first 4235
_journal_page_last 4238
_journal_paper_doi 10.1021/ol801610w
_journal_volume 10
_journal_year 2008
_chemical_formula_sum 'C20 H16 O3'
_chemical_formula_weight 304.33
_chemical_name_systematic
; 
 ? 
;
_space_group_IT_number 14
_symmetry_cell_setting monoclinic
_symmetry_space_group_name_Hall '-P 2yn'
_symmetry_space_group_name_H-M 'P 1 21/n 1'
_atom_sites_solution_hydrogens geom
_atom_sites_solution_primary direct
_atom_sites_solution_secondary difmap
_audit_creation_method SHELXL-97
_cell_angle_alpha 90.00
_cell_angle_beta 102.1820(10)
_cell_angle_gamma 90.00
_cell_formula_units_Z 4
_cell_length_a 11.5238(3)
_cell_length_b 8.6194(2)
_cell_length_c 16.6138(5)
_cell_measurement_temperature 296(2)
_cell_volume 1613.06(7)
_computing_structure_refinement 'SHELXL-97 (Sheldrick, 1997)'
_computing_structure_solution 'SHELXS-97 (Sheldrick, 1990)'
_diffrn_ambient_temperature 296(2)
_diffrn_measured_fraction_theta_full 1.000
_diffrn_measured_fraction_theta_max 1.000
_diffrn_radiation_monochromator graphite
_diffrn_radiation_source 'fine-focus sealed tube'
_diffrn_radiation_type MoK\a
_diffrn_radiation_wavelength 0.71073
_diffrn_reflns_av_R_equivalents 0.0205
_diffrn_reflns_av_sigmaI/netI 0.0124
_diffrn_reflns_limit_h_max 13
_diffrn_reflns_limit_h_min -13
_diffrn_reflns_limit_k_max 10
_diffrn_reflns_limit_k_min -10
_diffrn_reflns_limit_l_max 19
_diffrn_reflns_limit_l_min -18
_diffrn_reflns_number 18026
_diffrn_reflns_theta_full 25.00
_diffrn_reflns_theta_max 25.00
_diffrn_reflns_theta_min 1.97
_exptl_absorpt_coefficient_mu 0.084
_exptl_absorpt_correction_T_max 1
_exptl_absorpt_correction_T_min 0.885271
_exptl_absorpt_correction_type multi-scan
_exptl_crystal_colour yellow
_exptl_crystal_density_diffrn 1.253
_exptl_crystal_density_method 'not measured'
_exptl_crystal_description block
_exptl_crystal_F_000 640
_exptl_crystal_size_max 0.458
_exptl_crystal_size_mid 0.425
_exptl_crystal_size_min 0.398
_refine_diff_density_max 0.147
_refine_diff_density_min -0.118
_refine_diff_density_rms 0.024
_refine_ls_extinction_coef 0.0076(12)
_refine_ls_extinction_expression Fc^*^=kFc[1+0.001xFc^2^\l^3^/sin(2\q)]^-1/4^
_refine_ls_extinction_method SHELXL
_refine_ls_goodness_of_fit_ref 1.029
_refine_ls_hydrogen_treatment constr
_refine_ls_matrix_type full
_refine_ls_number_parameters 209
_refine_ls_number_reflns 2841
_refine_ls_number_restraints 0
_refine_ls_restrained_S_all 1.029
_refine_ls_R_factor_all 0.0410
_refine_ls_R_factor_gt 0.0349
_refine_ls_shift/su_max 0.000
_refine_ls_shift/su_mean 0.000
_refine_ls_structure_factor_coef Fsqd
_refine_ls_weighting_details 'calc w=1/[\s^2^(Fo^2^)+(0.0488P)^2^+0.3044P] where P=(Fo^2^+2Fc^2^)/3'
_refine_ls_weighting_scheme calc
_refine_ls_wR_factor_gt 0.0940
_refine_ls_wR_factor_ref 0.1025
_reflns_number_gt 2457
_reflns_number_total 2841
_reflns_threshold_expression >2sigma(I)
_cod_data_source_file ol801610w_si_002.cif
_cod_data_source_block z
_cod_original_sg_symbol_H-M P2(1)/n
_cod_database_code 1504865

loop_
_symmetry_equiv_pos_as_xyz
'x, y, z'
'-x+1/2, y+1/2, -z+1/2'
'-x, -y, -z'
'x-1/2, -y-1/2, z-1/2'

loop_
_atom_site_label
_atom_site_type_symbol
_atom_site_fract_x
_atom_site_fract_y
_atom_site_fract_z
_atom_site_U_iso_or_equiv
_atom_site_adp_type
_atom_site_occupancy
_atom_site_symmetry_multiplicity
_atom_site_calc_flag
_atom_site_refinement_flags
C1 C 0.36968(11) 0.91553(14) 0.10172(8) 0.0494(3) Uani 1 1 d .
C2 C 0.37856(12) 0.89120(16) 0.18515(8) 0.0573(3) Uani 1 1 d .
H2A H 0.4370 0.8257 0.2139 0.069 Uiso 1 1 calc R
C3 C 0.30081(15) 0.9640(2) 0.22579(11) 0.0769(5) Uani 1 1 d .
H3A H 0.3067 0.9470 0.2818 0.092 Uiso 1 1 calc R
C4 C 0.21462(16) 1.0616(2) 0.18352(15) 0.0863(6) Uani 1 1 d .
H4A H 0.1622 1.1101 0.2110 0.104 Uiso 1 1 calc R
C5 C 0.20569(14) 1.0875(2) 0.10139(14) 0.0846(5) Uani 1 1 d .
H5A H 0.1477 1.1542 0.0731 0.101 Uiso 1 1 calc R
C6 C 0.28228(13) 1.01523(18) 0.06056(10) 0.0692(4) Uani 1 1 d .
H6A H 0.2756 1.0332 0.0046 0.083 Uiso 1 1 calc R
C7 C 0.44703(12) 0.83719(15) 0.05345(8) 0.0527(3) Uani 1 1 d .
C8 C 0.55107(11) 0.74673(14) 0.09664(8) 0.0517(3) Uani 1 1 d .
H8A H 0.5720 0.7496 0.1538 0.062 Uiso 1 1 calc R
C9 C 0.61481(11) 0.66182(14) 0.05546(8) 0.0513(3) Uani 1 1 d .
H9A H 0.5927 0.6637 -0.0017 0.062 Uiso 1 1 calc R
C10 C 0.71572(11) 0.56647(14) 0.09146(8) 0.0496(3) Uani 1 1 d .
C11 C 0.78764(12) 0.48946(15) 0.05203(9) 0.0579(3) Uani 1 1 d .
C12 C 0.87808(12) 0.41080(17) 0.11419(11) 0.0664(4) Uani 1 1 d .
C13 C 0.75473(10) 0.54036(14) 0.18270(8) 0.0518(3) Uani 1 1 d .
H13A H 0.7805 0.6394 0.2096 0.062 Uiso 1 1 calc R
C14 C 0.78784(16) 0.4771(2) -0.03725(10) 0.0787(5) Uani 1 1 d .
H14A H 0.7229 0.5360 -0.0683 0.118 Uiso 1 1 calc R
H14B H 0.7795 0.3703 -0.0538 0.118 Uiso 1 1 calc R
H14C H 0.8613 0.5171 -0.0472 0.118 Uiso 1 1 calc R
C15 C 0.66617(10) 0.46612(13) 0.22549(7) 0.0472(3) Uani 1 1 d .
C16 C 0.58525(11) 0.35857(15) 0.18490(8) 0.0540(3) Uani 1 1 d .
H16A H 0.5842 0.3341 0.1302 0.065 Uiso 1 1 calc R
C17 C 0.50637(12) 0.28761(17) 0.22471(10) 0.0644(4) Uani 1 1 d .
H17A H 0.4523 0.2156 0.1969 0.077 Uiso 1 1 calc R
C18 C 0.50731(13) 0.3228(2) 0.30522(11) 0.0721(4) Uani 1 1 d .
H18A H 0.4540 0.2746 0.3321 0.087 Uiso 1 1 calc R
C19 C 0.58695(15) 0.4293(2) 0.34616(10) 0.0783(5) Uani 1 1 d .
H19A H 0.5875 0.4532 0.4008 0.094 Uiso 1 1 calc R
C20 C 0.66631(12) 0.50108(18) 0.30644(9) 0.0647(4) Uani 1 1 d .
H20A H 0.7200 0.5733 0.3344 0.078 Uiso 1 1 calc R
O1 O 0.85696(8) 0.43831(12) 0.19002(7) 0.0664(3) Uani 1 1 d .
O2 O 0.96076(10) 0.33252(15) 0.10469(9) 0.0944(4) Uani 1 1 d .
O3 O 0.42425(11) 0.84462(14) -0.02136(6) 0.0842(4) Uani 1 1 d .

loop_
_atom_site_aniso_label
_atom_site_aniso_U_11
_atom_site_aniso_U_22
_atom_site_aniso_U_33
_atom_site_aniso_U_23
_atom_site_aniso_U_13
_atom_site_aniso_U_12
C1 0.0466(7) 0.0414(6) 0.0586(7) -0.0052(5) 0.0075(5) -0.0022(5)
C2 0.0568(8) 0.0547(8) 0.0628(8) -0.0043(6) 0.0182(6) -0.0074(6)
C3 0.0800(10) 0.0765(10) 0.0857(11) -0.0157(9) 0.0431(9) -0.0172(9)
C4 0.0695(10) 0.0634(10) 0.1406(18) -0.0261(11) 0.0555(11) -0.0098(8)
C5 0.0612(9) 0.0633(10) 0.1313(17) -0.0024(10) 0.0250(10) 0.0135(8)
C6 0.0620(8) 0.0618(9) 0.0806(10) 0.0026(7) 0.0077(7) 0.0125(7)
C7 0.0585(7) 0.0488(7) 0.0472(7) -0.0042(5) 0.0030(6) 0.0053(6)
C8 0.0543(7) 0.0517(7) 0.0468(7) -0.0029(5) 0.0055(5) 0.0052(6)
C9 0.0540(7) 0.0477(7) 0.0514(7) -0.0012(5) 0.0095(6) 0.0011(5)
C10 0.0456(6) 0.0420(6) 0.0614(8) -0.0029(5) 0.0121(5) -0.0029(5)
C11 0.0535(7) 0.0484(7) 0.0765(9) -0.0020(6) 0.0245(7) -0.0026(6)
C12 0.0464(7) 0.0568(8) 0.0999(12) 0.0034(8) 0.0245(7) 0.0032(6)
C13 0.0418(6) 0.0459(7) 0.0637(8) -0.0061(6) 0.0019(5) 0.0012(5)
C14 0.0878(11) 0.0734(10) 0.0863(11) -0.0039(8) 0.0446(9) 0.0038(9)
C15 0.0411(6) 0.0430(6) 0.0534(7) -0.0026(5) 0.0004(5) 0.0057(5)
C16 0.0518(7) 0.0483(7) 0.0571(7) -0.0045(6) 0.0011(6) -0.0003(6)
C17 0.0503(7) 0.0543(8) 0.0849(10) 0.0006(7) 0.0061(7) -0.0042(6)
C18 0.0539(8) 0.0768(10) 0.0892(11) 0.0120(9) 0.0228(8) 0.0066(7)
C19 0.0709(10) 0.1037(13) 0.0635(9) -0.0079(9) 0.0212(8) 0.0068(9)
C20 0.0563(8) 0.0711(9) 0.0633(8) -0.0176(7) 0.0048(6) -0.0021(7)
O1 0.0415(5) 0.0710(6) 0.0837(7) 0.0046(5) 0.0064(5) 0.0093(4)
O2 0.0652(7) 0.0878(8) 0.1395(11) 0.0124(8) 0.0426(7) 0.0267(6)
O3 0.1038(8) 0.0951(8) 0.0470(6) -0.0061(5) 0.0006(5) 0.0408(7)

loop_
_atom_type_symbol
_atom_type_description
_atom_type_scat_dispersion_real
_atom_type_scat_dispersion_imag
_atom_type_scat_source
C C 0.0033 0.0016 'International Tables Vol C Tables 4.2.6.8 and 6.1.1.4'
H H 0.0000 0.0000 'International Tables Vol C Tables 4.2.6.8 and 6.1.1.4'
O O 0.0106 0.0060 'International Tables Vol C Tables 4.2.6.8 and 6.1.1.4'

loop_
_geom_angle_atom_site_label_1
_geom_angle_atom_site_label_2
_geom_angle_atom_site_label_3
_geom_angle
C2 C1 C6 118.65(13)
C2 C1 C7 123.18(12)
C6 C1 C7 118.15(12)
C3 C2 C1 120.15(15)
C4 C3 C2 120.08(17)
C5 C4 C3 120.28(15)
C4 C5 C6 119.97(16)
C5 C6 C1 120.86(16)
O3 C7 C1 120.28(12)
O3 C7 C8 120.03(12)
C1 C7 C8 119.68(11)
C9 C8 C7 121.37(11)
C8 C9 C10 125.83(12)
C11 C10 C9 127.40(13)
C11 C10 C13 109.59(11)
C9 C10 C13 123.02(11)
C10 C11 C12 107.82(13)
C10 C11 C14 130.99(14)
C12 C11 C14 121.18(13)
O2 C12 O1 121.51(15)
O2 C12 C11 129.03(16)
O1 C12 C11 109.46(11)
O1 C13 C15 108.76(10)
O1 C13 C10 103.84(10)
C15 C13 C10 116.84(10)
C20 C15 C16 118.92(13)
C20 C15 C13 120.46(11)
C16 C15 C13 120.59(11)
C17 C16 C15 120.59(13)
C18 C17 C16 120.10(14)
C17 C18 C19 119.92(14)
C18 C19 C20 120.24(15)
C15 C20 C19 120.23(14)
C12 O1 C13 109.25(10)

loop_
_geom_bond_atom_site_label_1
_geom_bond_atom_site_label_2
_geom_bond_distance
C1 C2 1.3840(18)
C1 C6 1.3892(18)
C1 C7 1.4818(18)
C2 C3 1.381(2)
C3 C4 1.376(3)
C4 C5 1.365(3)
C5 C6 1.371(2)
C7 O3 1.2166(15)
C7 C8 1.4824(17)
C8 C9 1.3249(17)
C9 C10 1.4463(17)
C10 C11 1.3363(18)
C10 C13 1.5044(18)
C11 C12 1.469(2)
C11 C14 1.488(2)
C12 O2 1.2047(17)
C12 O1 1.3536(18)
C13 O1 1.4546(14)
C13 C15 1.5042(18)
C15 C20 1.3780(18)
C15 C16 1.3850(17)
C16 C17 1.375(2)
C17 C18 1.369(2)
C18 C19 1.372(2)
C19 C20 1.382(2)

loop_
_geom_torsion_atom_site_label_1
_geom_torsion_atom_site_label_2
_geom_torsion_atom_site_label_3
_geom_torsion_atom_site_label_4
_geom_torsion
C6 C1 C2 C3 0.66(19)
C7 C1 C2 C3 -177.72(12)
C1 C2 C3 C4 -0.3(2)
C2 C3 C4 C5 -0.2(2)
C3 C4 C5 C6 0.5(3)
C4 C5 C6 C1 -0.1(2)
C2 C1 C6 C5 -0.4(2)
C7 C1 C6 C5 178.05(14)
C2 C1 C7 O3 169.00(13)
C6 C1 C7 O3 -9.4(2)
C2 C1 C7 C8 -9.69(19)
C6 C1 C7 C8 171.91(12)
O3 C7 C8 C9 -5.9(2)
C1 C7 C8 C9 172.76(12)
C7 C8 C9 C10 -178.33(12)
C8 C9 C10 C11 -174.18(13)
C8 C9 C10 C13 5.8(2)
C9 C10 C11 C12 179.25(12)
C13 C10 C11 C12 -0.75(14)
C9 C10 C11 C14 0.1(2)
C13 C10 C11 C14 -179.91(14)
C10 C11 C12 O2 -178.13(15)
C14 C11 C12 O2 1.1(2)
C10 C11 C12 O1 1.73(15)
C14 C11 C12 O1 -179.01(13)
C11 C10 C13 O1 -0.39(13)
C9 C10 C13 O1 179.61(11)
C11 C10 C13 C15 -120.12(12)
C9 C10 C13 C15 59.88(16)
O1 C13 C15 C20 93.75(14)
C10 C13 C15 C20 -149.18(12)
O1 C13 C15 C16 -84.55(13)
C10 C13 C15 C16 32.52(16)
C20 C15 C16 C17 -0.08(19)
C13 C15 C16 C17 178.25(11)
C15 C16 C17 C18 -0.1(2)
C16 C17 C18 C19 0.1(2)
C17 C18 C19 C20 0.0(2)
C16 C15 C20 C19 0.2(2)
C13 C15 C20 C19 -178.17(13)
C18 C19 C20 C15 -0.1(2)
O2 C12 O1 C13 177.89(13)
C11 C12 O1 C13 -1.98(14)
C15 C13 O1 C12 126.56(11)
C10 C13 O1 C12 1.47(13)
